data_4350834
loop_
_publ_author_name
'Aleksej Jochim'
'Thomas Lohmiller'
'Micha\/l Rams'
'Michael B\"ohme'
'Magdalena Ceglarska'
'Alexander Schnegg'
'Winfried Plass'
'Christian N\"ather'

_publ_section_title
;
 Influence of the Coligand onto the Magnetic Anisotropy and the Magnetic
 Behavior of One-Dimensional Coordination Polymers
;
_journal_issue 13
_journal_name_full 'Inorganic Chemistry'
_journal_page_first 8971
_journal_page_last 8982
_journal_paper_doi 10.1021/acs.inorgchem.0c00815
_journal_volume 59
_journal_year 2020
_chemical_formula_sum 'C8 H12 Co N6 S4'
_chemical_formula_weight 379.41
_space_group_crystal_system triclinic
_space_group_IT_number 2
_space_group_name_Hall '-P 1'
_space_group_name_H-M_alt 'P -1'
_atom_sites_solution_hydrogens mixed
_audit_creation_method SHELXL-2014/7
_cell_angle_alpha 63.511(5)
_cell_angle_beta 84.644(5)
_cell_angle_gamma 71.042(5)
_cell_formula_units_Z 1
_cell_length_a 5.6745(4)
_cell_length_b 8.6004(6)
_cell_length_c 8.6262(6)
_cell_measurement_reflns_used 3932
_cell_measurement_temperature 200(2)
_cell_measurement_theta_max 25.991
_cell_measurement_theta_min 2.643
_cell_volume 355.69(5)
_computing_cell_refinement 'X-AREA (STOE, 2008)'
_computing_data_collection 'X-AREA (STOE, 2008)'
_computing_data_reduction 'X-AREA (STOE, 2008)'
_computing_structure_refinement 'SHELXL-2014/7 (Sheldrick, 2014)'
_computing_structure_solution 'SHELXS-97 (Sheldrick, 2008)'
_diffrn_ambient_temperature 200(2)
_diffrn_measured_fraction_theta_full 0.998
_diffrn_measured_fraction_theta_max 0.999
_diffrn_measurement_device_type 'STOE IPDS-2'
_diffrn_measurement_method 'Omega scans'
_diffrn_radiation_type MoK\a
_diffrn_radiation_wavelength 0.71073
_diffrn_reflns_av_R_equivalents 0.0203
_diffrn_reflns_av_unetI/netI 0.0197
_diffrn_reflns_Laue_measured_fraction_full 0.998
_diffrn_reflns_Laue_measured_fraction_max 0.999
_diffrn_reflns_limit_h_max 6
_diffrn_reflns_limit_h_min -6
_diffrn_reflns_limit_k_max 10
_diffrn_reflns_limit_k_min -10
_diffrn_reflns_limit_l_max 10
_diffrn_reflns_limit_l_min -10
_diffrn_reflns_number 3932
_diffrn_reflns_point_group_measured_fraction_full 0.998
_diffrn_reflns_point_group_measured_fraction_max 0.999
_diffrn_reflns_theta_full 25.242
_diffrn_reflns_theta_max 25.991
_diffrn_reflns_theta_min 2.643
_exptl_absorpt_coefficient_mu 1.787
_exptl_absorpt_correction_T_max 0.8371
_exptl_absorpt_correction_T_min 0.7004
_exptl_absorpt_correction_type numerical
_exptl_absorpt_process_details 'X-Red and X-Shape (STOE, 2008)'
_exptl_crystal_colour brown
_exptl_crystal_density_diffrn 1.771
_exptl_crystal_description block
_exptl_crystal_F_000 193
_exptl_crystal_size_max 0.13
_exptl_crystal_size_mid 0.10
_exptl_crystal_size_min 0.06
_refine_diff_density_max 0.289
_refine_diff_density_min -0.199
_refine_diff_density_rms 0.056
_refine_ls_extinction_coef .
_refine_ls_extinction_method none
_refine_ls_goodness_of_fit_ref 1.037
_refine_ls_hydrogen_treatment constr
_refine_ls_matrix_type full
_refine_ls_number_parameters 88
_refine_ls_number_reflns 1395
_refine_ls_number_restraints 0
_refine_ls_restrained_S_all 1.037
_refine_ls_R_factor_all 0.0290
_refine_ls_R_factor_gt 0.0233
_refine_ls_shift/su_max 0.000
_refine_ls_shift/su_mean 0.000
_refine_ls_structure_factor_coef Fsqd
_refine_ls_weighting_details 'w=1/[\s^2^(Fo^2^)+(0.0368P)^2^] where P=(Fo^2^+2Fc^2^)/3'
_refine_ls_weighting_scheme calc
_refine_ls_wR_factor_gt 0.0544
_refine_ls_wR_factor_ref 0.0561
_reflns_Friedel_coverage 0.000
_reflns_Friedel_fraction_full .
_reflns_Friedel_fraction_max .
_reflns_number_gt 1229
_reflns_number_total 1395
_reflns_threshold_expression 'I > 2\s(I)'
_cod_data_source_file Aniline_aj1104f.cif
_cod_data_source_block aj1656f
_cod_database_code 4350834
_shelx_shelxl_version_number 2014/7
_shelx_space_group_comment
;
The symmetry employed for this shelxl refinement is uniquely defined
by the following loop, which should always be used as a source of
symmetry information in preference to the above space-group names.
They are only intended as comments.
;

loop_
_space_group_symop_operation_xyz
'x, y, z'
'-x, -y, -z'

loop_
_atom_site_label
_atom_site_type_symbol
_atom_site_fract_x
_atom_site_fract_y
_atom_site_fract_z
_atom_site_U_iso_or_equiv
_atom_site_adp_type
_atom_site_occupancy
_atom_site_site_symmetry_order
_atom_site_calc_flag
_atom_site_refinement_flags_posn
_atom_site_refinement_flags_adp
_atom_site_refinement_flags_occupancy
_atom_site_disorder_assembly
_atom_site_disorder_group
Co1 Co 0.5000 0.5000 0.0000 0.02492(11) Uani 1 2 d S . P . .
N1 N 0.1361(3) 0.6403(2) 0.0042(2) 0.0289(3) Uani 1 1 d . . . . .
C1 C -0.0739(3) 0.6772(2) 0.0303(2) 0.0241(4) Uani 1 1 d . . . . .
S1 S -0.37111(8) 0.72904(6) 0.07002(6) 0.02814(13) Uani 1 1 d . . . . .
S11 S 0.46713(10) 0.27189(7) 0.30697(6) 0.03381(14) Uani 1 1 d . . . . .
C11 C 0.6708(4) 0.2383(3) 0.4602(2) 0.0279(4) Uani 1 1 d . . . . .
N11 N 0.7213(4) 0.0988(2) 0.6153(2) 0.0458(5) Uani 1 1 d . . . . .
H11 H 0.6587 0.0063 0.6530 0.055 Uiso 1 1 d R U . . .
N12 N 0.7989(4) 0.3473(3) 0.4451(2) 0.0445(5) Uani 1 1 d . . . . .
H12 H 0.7717 0.4499 0.3470 0.053 Uiso 1 1 d R U . . .
C12 C 0.9096(4) 0.1009(3) 0.7176(3) 0.0339(4) Uani 1 1 d . . . . .
H12A H 1.0683 0.0014 0.7333 0.041 Uiso 1 1 calc R U . . .
H12B H 0.8512 0.0897 0.8327 0.041 Uiso 1 1 calc R U . . .
C13 C 0.9385(4) 0.2894(3) 0.6045(3) 0.0363(5) Uani 1 1 d . . . . .
H13A H 0.8660 0.3744 0.6576 0.044 Uiso 1 1 calc R U . . .
H13B H 1.1160 0.2806 0.5843 0.044 Uiso 1 1 calc R U . . .

loop_
_atom_site_aniso_label
_atom_site_aniso_U_11
_atom_site_aniso_U_22
_atom_site_aniso_U_33
_atom_site_aniso_U_23
_atom_site_aniso_U_13
_atom_site_aniso_U_12
Co1 0.01902(18) 0.02656(19) 0.0300(2) -0.01247(15) 0.00226(13) -0.00847(13)
N1 0.0254(8) 0.0278(8) 0.0352(9) -0.0143(7) 0.0016(7) -0.0100(6)
C1 0.0274(10) 0.0213(8) 0.0239(9) -0.0091(7) -0.0009(7) -0.0087(7)
S1 0.0222(2) 0.0302(2) 0.0340(3) -0.0162(2) 0.00352(18) -0.00825(18)
S11 0.0376(3) 0.0370(3) 0.0283(3) -0.0086(2) -0.0005(2) -0.0214(2)
C11 0.0286(9) 0.0290(9) 0.0275(9) -0.0132(8) 0.0063(7) -0.0110(7)
N11 0.0671(13) 0.0356(10) 0.0326(10) -0.0023(8) -0.0101(9) -0.0288(9)
N12 0.0585(12) 0.0425(10) 0.0312(9) -0.0022(8) -0.0100(9) -0.0315(9)
C12 0.0375(10) 0.0307(10) 0.0290(10) -0.0103(8) -0.0015(8) -0.0087(8)
C13 0.0417(11) 0.0389(11) 0.0293(10) -0.0117(9) -0.0021(9) -0.0178(9)

loop_
_atom_type_symbol
_atom_type_description
_atom_type_scat_dispersion_real
_atom_type_scat_dispersion_imag
_atom_type_scat_source
C C 0.0033 0.0016 'International Tables Vol C Tables 4.2.6.8 and 6.1.1.4'
H H 0.0000 0.0000 'International Tables Vol C Tables 4.2.6.8 and 6.1.1.4'
N N 0.0061 0.0033 'International Tables Vol C Tables 4.2.6.8 and 6.1.1.4'
S S 0.1246 0.1234 'International Tables Vol C Tables 4.2.6.8 and 6.1.1.4'
Co Co 0.3494 0.9721 'International Tables Vol C Tables 4.2.6.8 and 6.1.1.4'

loop_
_geom_angle_atom_site_label_1
_geom_angle_atom_site_label_2
_geom_angle_atom_site_label_3
_geom_angle
_geom_angle_site_symmetry_1
_geom_angle_site_symmetry_3
N1 Co1 N1 180.0 2_665 .
N1 Co1 S11 87.33(5) 2_665 2_665
N1 Co1 S11 92.66(5) . 2_665
N1 Co1 S11 92.67(5) 2_665 .
N1 Co1 S11 87.34(5) . .
S11 Co1 S11 180.0 2_665 .
N1 Co1 S1 91.04(4) 2_665 1_655
N1 Co1 S1 88.96(4) . 1_655
S11 Co1 S1 81.161(16) 2_665 1_655
S11 Co1 S1 98.839(17) . 1_655
N1 Co1 S1 88.96(4) 2_665 2_565
N1 Co1 S1 91.04(4) . 2_565
S11 Co1 S1 98.839(16) 2_665 2_565
S11 Co1 S1 81.161(16) . 2_565
S1 Co1 S1 180.0 1_655 2_565
C1 N1 Co1 163.17(15) . .
N1 C1 S1 179.22(17) . .
C1 S1 Co1 100.32(6) . 1_455
C11 S11 Co1 116.13(7) . .
N11 C11 N12 109.18(17) . .
N11 C11 S11 124.57(15) . .
N12 C11 S11 126.24(16) . .
C11 N11 C12 112.90(17) . .
C11 N12 C13 112.84(18) . .
N11 C12 C13 101.77(15) . .
N12 C13 C12 102.16(16) . .

loop_
_geom_bond_atom_site_label_1
_geom_bond_atom_site_label_2
_geom_bond_distance
_geom_bond_site_symmetry_2
Co1 N1 2.0316(16) 2_665
Co1 N1 2.0316(16) .
Co1 S11 2.5311(5) 2_665
Co1 S11 2.5312(5) .
Co1 S1 2.6191(5) 1_655
Co1 S1 2.6192(5) 2_565
N1 C1 1.157(2) .
C1 S1 1.6431(18) .
S1 Co1 2.6191(5) 1_455
S11 C11 1.701(2) .
C11 N11 1.315(3) .
C11 N12 1.319(3) .
N11 C12 1.457(3) .
N12 C13 1.450(3) .
C12 C13 1.529(3) .

loop_
_geom_hbond_atom_site_label_D
_geom_hbond_atom_site_label_H
_geom_hbond_atom_site_label_A
_geom_hbond_distance_DH
_geom_hbond_distance_HA
_geom_hbond_distance_DA
_geom_hbond_angle_DHA
_geom_hbond_site_symmetry_A
C12 H12A S11 0.99 3.02 3.991(2) 166.9 2_756
C12 H12B S1 0.99 2.92 3.644(2) 130.5 2_566
C13 H13B S11 0.99 2.98 3.771(2) 137.8 1_655
N12 H12 S1 0.89 2.47 3.3509(19) 170.5 1_655
N11 H11 S11 0.89 2.58 3.4539(18) 165.0 2_656
